data_2233162
loop_
_publ_author_name
'Wang, Cui-Ping'
'Yu, Jiang-Long'
'Zhang, Zhi-Qiang'
'Yan, Jing-Bo'

_publ_section_title
;
 Methyl 4-(5-methoxy-1<i>H</i>-indol-3-yl)benzoate
;
_journal_coeditor_code HB6526
_journal_issue 1
_journal_name_full 'Acta Crystallographica Section E'
_journal_page_first o133
_journal_paper_doi 10.1107/S1600536811052135
_journal_volume 68
_journal_year 2012
_chemical_formula_iupac 'C17 H15 N O3'
_chemical_formula_moiety 'C17 H15 N O3'
_chemical_formula_sum 'C17 H15 N O3'
_chemical_formula_weight 281.30
_chemical_name_systematic
;
Methyl 4-(5-methoxy-1<i>H</i>-indol-3-yl)benzoate
;
_space_group_IT_number 14
_symmetry_cell_setting monoclinic
_symmetry_space_group_name_Hall '-P 2ybc'
_symmetry_space_group_name_H-M 'P 1 21/c 1'
_atom_sites_solution_hydrogens geom
_atom_sites_solution_primary direct
_atom_sites_solution_secondary difmap
_audit_creation_method SHELXL-97
_cell_angle_alpha 90.00
_cell_angle_beta 113.721(6)
_cell_angle_gamma 90.00
_cell_formula_units_Z 4
_cell_length_a 15.023(8)
_cell_length_b 5.871(3)
_cell_length_c 16.867(9)
_cell_measurement_reflns_used 4649
_cell_measurement_temperature 113(2)
_cell_measurement_theta_max 27.9
_cell_measurement_theta_min 1.5
_cell_volume 1362.0(12)
_computing_cell_refinement 'CrystalClear (Rigaku, 2007)'
_computing_data_collection 'CrystalClear (Rigaku, 2007)'
_computing_data_reduction 'CrystalClear (Rigaku, 2007)'
_computing_molecular_graphics 'SHELXTL (Sheldrick, 2008)'
_computing_publication_material 'SHELXTL (Sheldrick, 2008)'
_computing_structure_refinement 'SHELXL97 (Sheldrick, 2008)'
_computing_structure_solution 'SHELXS97 (Sheldrick, 2008)'
_diffrn_ambient_temperature 113(2)
_diffrn_detector_area_resol_mean 14.22
_diffrn_measured_fraction_theta_full 0.994
_diffrn_measured_fraction_theta_max 0.994
_diffrn_measurement_device_type 'Rigaku Saturn724 CCD'
_diffrn_measurement_method '\w and \f scans'
_diffrn_radiation_monochromator multilayer
_diffrn_radiation_source 'rotating anode'
_diffrn_radiation_type MoK\a
_diffrn_radiation_wavelength 0.71073
_diffrn_reflns_av_R_equivalents 0.0383
_diffrn_reflns_av_sigmaI/netI 0.0357
_diffrn_reflns_limit_h_max 19
_diffrn_reflns_limit_h_min -19
_diffrn_reflns_limit_k_max 7
_diffrn_reflns_limit_k_min -7
_diffrn_reflns_limit_l_max 22
_diffrn_reflns_limit_l_min -22
_diffrn_reflns_number 13161
_diffrn_reflns_theta_full 27.90
_diffrn_reflns_theta_max 27.90
_diffrn_reflns_theta_min 1.48
_diffrn_standards_decay_% 0
_diffrn_standards_interval_count 0
_diffrn_standards_interval_time 0
_diffrn_standards_number 0
_exptl_absorpt_coefficient_mu 0.095
_exptl_absorpt_correction_T_max 0.9869
_exptl_absorpt_correction_T_min 0.9813
_exptl_absorpt_correction_type multi-scan
_exptl_absorpt_process_details '(CrystalClear; Rigaku, 2007)'
_exptl_crystal_colour Colorless
_exptl_crystal_density_diffrn 1.372
_exptl_crystal_density_method 'not measured'
_exptl_crystal_description Prism
_exptl_crystal_F_000 592
_exptl_crystal_size_max 0.20
_exptl_crystal_size_mid 0.16
_exptl_crystal_size_min 0.14
_refine_diff_density_max 0.235
_refine_diff_density_min -0.247
_refine_ls_extinction_method none
_refine_ls_goodness_of_fit_ref 1.056
_refine_ls_hydrogen_treatment mixed
_refine_ls_matrix_type full
_refine_ls_number_parameters 196
_refine_ls_number_reflns 3241
_refine_ls_number_restraints 1
_refine_ls_restrained_S_all 1.056
_refine_ls_R_factor_all 0.0452
_refine_ls_R_factor_gt 0.0367
_refine_ls_shift/su_max 0.001
_refine_ls_shift/su_mean 0.000
_refine_ls_structure_factor_coef Fsqd
_refine_ls_weighting_details 'calc w=1/[\s^2^(Fo^2^)+(0.0702P)^2^] where P=(Fo^2^+2Fc^2^)/3'
_refine_ls_weighting_scheme calc
_refine_ls_wR_factor_gt 0.1017
_refine_ls_wR_factor_ref 0.1097
_reflns_number_gt 2460
_reflns_number_total 3241
_reflns_threshold_expression I>2\s(I)
_cod_data_source_file hb6526.cif
_cod_data_source_block I
_cod_original_cell_volume 1361.9(12)
_cod_original_sg_symbol_H-M 'P 21/c'
_cod_database_code 2233162
_cod_database_fobs_code 2233162

loop_
_symmetry_equiv_pos_as_xyz
'x, y, z'
'-x, y+1/2, -z+1/2'
'-x, -y, -z'
'x, -y-1/2, z-1/2'

loop_
_atom_site_type_symbol
_atom_site_label
_atom_site_fract_x
_atom_site_fract_y
_atom_site_fract_z
_atom_site_U_iso_or_equiv
_atom_site_adp_type
_atom_site_calc_flag
_atom_site_refinement_flags
_atom_site_occupancy
_atom_site_symmetry_multiplicity
O O1 0.65330(5) 1.06706(14) 0.57107(5) 0.0256(2) Uani d . 1 1
O O2 1.06010(5) 1.07061(13) 1.21305(5) 0.0268(2) Uani d . 1 1
O O3 1.03480(5) 1.38309(12) 1.12988(5) 0.0231(2) Uani d . 1 1
N N1 0.57543(7) 0.50593(17) 0.79506(6) 0.0252(2) Uani d D 1 1
C C1 0.72517(8) 1.2391(2) 0.60676(7) 0.0266(3) Uani d . 1 1
H H1A 0.7069 1.3383 0.6445 0.040 Uiso calc R 1 1
H H1B 0.7300 1.3297 0.5598 0.040 Uiso calc R 1 1
H H1C 0.7881 1.1678 0.6405 0.040 Uiso calc R 1 1
C C2 0.63635(7) 0.92664(19) 0.62868(7) 0.0201(2) Uani d . 1 1
C C3 0.56197(8) 0.76524(19) 0.59007(7) 0.0233(3) Uani d . 1 1
H H3 0.5285 0.7610 0.5288 0.028 Uiso calc R 1 1
C C4 0.53738(7) 0.61387(19) 0.64008(7) 0.0232(3) Uani d . 1 1
H H4 0.4883 0.5024 0.6144 0.028 Uiso calc R 1 1
C C5 0.58711(7) 0.62954(18) 0.73024(7) 0.0206(2) Uani d . 1 1
C C6 0.63929(8) 0.58338(19) 0.87366(7) 0.0230(2) Uani d . 1 1
H H6 0.6447 0.5255 0.9280 0.028 Uiso calc R 1 1
C C7 0.69470(7) 0.75701(17) 0.86292(7) 0.0188(2) Uani d . 1 1
C C8 0.66109(7) 0.79141(17) 0.77034(7) 0.0177(2) Uani d . 1 1
C C9 0.68678(7) 0.94025(18) 0.71752(6) 0.0191(2) Uani d . 1 1
H H9 0.7377 1.0478 0.7424 0.023 Uiso calc R 1 1
C C10 0.77498(7) 0.86947(18) 0.93408(7) 0.0182(2) Uani d . 1 1
C C11 0.82087(7) 0.75877(18) 1.01399(7) 0.0204(2) Uani d . 1 1
H H11 0.7983 0.6129 1.0219 0.024 Uiso calc R 1 1
C C12 0.89807(7) 0.85678(18) 1.08147(7) 0.0202(2) Uani d . 1 1
H H12 0.9277 0.7784 1.1350 0.024 Uiso calc R 1 1
C C13 0.93258(7) 1.06998(18) 1.07123(7) 0.0186(2) Uani d . 1 1
C C14 0.88750(7) 1.18392(18) 0.99234(7) 0.0197(2) Uani d . 1 1
H H14 0.9106 1.3292 0.9845 0.024 Uiso calc R 1 1
C C15 0.80911(7) 1.08586(18) 0.92535(7) 0.0199(2) Uani d . 1 1
H H15 0.7780 1.1670 0.8726 0.024 Uiso calc R 1 1
C C16 1.01559(7) 1.16901(18) 1.14560(7) 0.0194(2) Uani d . 1 1
C C17 1.11194(8) 1.4968(2) 1.20010(7) 0.0237(3) Uani d . 1 1
H H17A 1.1040 1.4704 1.2543 0.036 Uiso calc R 1 1
H H17B 1.1092 1.6607 1.1883 0.036 Uiso calc R 1 1
H H17C 1.1749 1.4365 1.2053 0.036 Uiso calc R 1 1
H H1 0.5318(9) 0.3932(19) 0.7867(10) 0.047(4) Uiso d D 1 1

loop_
_atom_site_aniso_label
_atom_site_aniso_U_11
_atom_site_aniso_U_22
_atom_site_aniso_U_33
_atom_site_aniso_U_12
_atom_site_aniso_U_13
_atom_site_aniso_U_23
O1 0.0261(4) 0.0340(5) 0.0151(4) -0.0048(3) 0.0069(3) 0.0006(3)
O2 0.0269(4) 0.0248(4) 0.0210(4) 0.0003(3) 0.0017(3) 0.0020(3)
O3 0.0247(4) 0.0209(4) 0.0202(4) -0.0035(3) 0.0056(3) -0.0013(3)
N1 0.0233(5) 0.0248(5) 0.0264(5) -0.0070(4) 0.0090(4) -0.0006(4)
C1 0.0273(6) 0.0322(7) 0.0208(6) -0.0051(5) 0.0102(5) 0.0010(5)
C2 0.0189(5) 0.0235(6) 0.0182(5) 0.0021(4) 0.0076(4) 0.0000(4)
C3 0.0198(5) 0.0285(6) 0.0181(5) 0.0015(4) 0.0041(4) -0.0046(4)
C4 0.0188(5) 0.0235(6) 0.0247(6) -0.0020(4) 0.0058(4) -0.0060(4)
C5 0.0181(5) 0.0201(5) 0.0231(6) 0.0004(4) 0.0078(4) -0.0013(4)
C6 0.0227(5) 0.0248(6) 0.0215(5) -0.0009(4) 0.0090(4) 0.0018(4)
C7 0.0188(5) 0.0190(5) 0.0190(5) 0.0011(4) 0.0081(4) -0.0002(4)
C8 0.0147(5) 0.0187(5) 0.0190(5) 0.0019(4) 0.0062(4) -0.0012(4)
C9 0.0162(5) 0.0220(5) 0.0176(5) -0.0008(4) 0.0052(4) -0.0012(4)
C10 0.0181(5) 0.0205(5) 0.0180(5) 0.0015(4) 0.0092(4) -0.0014(4)
C11 0.0227(5) 0.0174(5) 0.0216(5) -0.0001(4) 0.0095(4) 0.0007(4)
C12 0.0222(5) 0.0201(6) 0.0179(5) 0.0041(4) 0.0075(4) 0.0023(4)
C13 0.0194(5) 0.0202(6) 0.0175(5) 0.0025(4) 0.0087(4) -0.0013(4)
C14 0.0233(5) 0.0188(5) 0.0188(5) -0.0007(4) 0.0102(4) -0.0006(4)
C15 0.0239(5) 0.0208(6) 0.0158(5) 0.0010(4) 0.0089(4) 0.0015(4)
C16 0.0196(5) 0.0198(5) 0.0204(5) 0.0018(4) 0.0097(4) -0.0011(4)
C17 0.0234(5) 0.0235(6) 0.0221(6) -0.0035(4) 0.0069(4) -0.0031(4)

loop_
_atom_type_symbol
_atom_type_description
_atom_type_scat_dispersion_real
_atom_type_scat_dispersion_imag
_atom_type_scat_source
C C 0.0033 0.0016 'International Tables Vol C Tables 4.2.6.8 and 6.1.1.4'
H H 0.0000 0.0000 'International Tables Vol C Tables 4.2.6.8 and 6.1.1.4'
N N 0.0061 0.0033 'International Tables Vol C Tables 4.2.6.8 and 6.1.1.4'
O O 0.0106 0.0060 'International Tables Vol C Tables 4.2.6.8 and 6.1.1.4'

loop_
_geom_angle_atom_site_label_1
_geom_angle_atom_site_label_2
_geom_angle_atom_site_label_3
_geom_angle
C2 O1 C1 116.85(9)
C16 O3 C17 115.91(9)
C6 N1 C5 109.30(10)
C6 N1 H1 125.4(10)
C5 N1 H1 125.3(10)
O1 C1 H1A 109.5
O1 C1 H1B 109.5
H1A C1 H1B 109.5
O1 C1 H1C 109.5
H1A C1 H1C 109.5
H1B C1 H1C 109.5
O1 C2 C9 123.72(10)
O1 C2 C3 114.50(10)
C9 C2 C3 121.78(10)
C4 C3 C2 120.68(10)
C4 C3 H3 119.7
C2 C3 H3 119.7
C3 C4 C5 117.76(10)
C3 C4 H4 121.1
C5 C4 H4 121.1
N1 C5 C4 129.97(11)
N1 C5 C8 107.51(10)
C4 C5 C8 122.51(10)
N1 C6 C7 110.23(10)
N1 C6 H6 124.9
C7 C6 H6 124.9
C6 C7 C8 106.17(9)
C6 C7 C10 124.52(10)
C8 C7 C10 129.22(9)
C9 C8 C5 118.56(10)
C9 C8 C7 134.66(10)
C5 C8 C7 106.77(9)
C2 C9 C8 118.67(10)
C2 C9 H9 120.7
C8 C9 H9 120.7
C15 C10 C11 117.54(10)
C15 C10 C7 122.41(10)
C11 C10 C7 120.04(10)
C12 C11 C10 121.59(10)
C12 C11 H11 119.2
C10 C11 H11 119.2
C11 C12 C13 120.22(10)
C11 C12 H12 119.9
C13 C12 H12 119.9
C12 C13 C14 119.12(10)
C12 C13 C16 118.36(10)
C14 C13 C16 122.51(10)
C15 C14 C13 120.30(10)
C15 C14 H14 119.8
C13 C14 H14 119.8
C14 C15 C10 121.18(10)
C14 C15 H15 119.4
C10 C15 H15 119.4
O2 C16 O3 123.55(10)
O2 C16 C13 124.46(10)
O3 C16 C13 111.99(9)
O3 C17 H17A 109.5
O3 C17 H17B 109.5
H17A C17 H17B 109.5
O3 C17 H17C 109.5
H17A C17 H17C 109.5
H17B C17 H17C 109.5

loop_
_geom_bond_atom_site_label_1
_geom_bond_atom_site_label_2
_geom_bond_distance
O1 C2 1.3739(14)
O1 C1 1.4232(14)
O2 C16 1.2095(13)
O3 C16 1.3397(14)
O3 C17 1.4449(13)
N1 C6 1.3643(15)
N1 C5 1.3811(15)
N1 H1 0.902(8)
C1 H1A 0.9800
C1 H1B 0.9800
C1 H1C 0.9800
C2 C9 1.3828(15)
C2 C3 1.4089(16)
C3 C4 1.3742(16)
C3 H3 0.9500
C4 C5 1.4020(17)
C4 H4 0.9500
C5 C8 1.4110(15)
C6 C7 1.3733(15)
C6 H6 0.9500
C7 C8 1.4491(16)
C7 C10 1.4718(15)
C8 C9 1.4082(15)
C9 H9 0.9500
C10 C15 1.3997(16)
C10 C11 1.4025(15)
C11 C12 1.3818(15)
C11 H11 0.9500
C12 C13 1.3919(16)
C12 H12 0.9500
C13 C14 1.3970(15)
C13 C16 1.4859(15)
C14 C15 1.3872(15)
C14 H14 0.9500
C15 H15 0.9500
C17 H17A 0.9800
C17 H17B 0.9800
C17 H17C 0.9800

loop_
_geom_hbond_atom_site_label_D
_geom_hbond_atom_site_label_H
_geom_hbond_atom_site_label_A
_geom_hbond_site_symmetry_A
_geom_hbond_distance_DH
_geom_hbond_distance_HA
_geom_hbond_distance_DA
_geom_hbond_angle_DHA
N1 H1 Cg2 2_646 0.902(8) 2.535(15) 3.295(2) 142.3(11)
C6 H6 O1 4_576 0.95 2.43 3.369(2) 172
C17 H17B O2 1_565 0.98 2.60 3.484(2) 150

loop_
_geom_torsion_atom_site_label_1
_geom_torsion_atom_site_label_2
_geom_torsion_atom_site_label_3
_geom_torsion_atom_site_label_4
_geom_torsion
C1 O1 C2 C9 -1.96(15)
C1 O1 C2 C3 177.66(9)
O1 C2 C3 C4 179.99(9)
C9 C2 C3 C4 -0.38(16)
C2 C3 C4 C5 1.45(16)
C6 N1 C5 C4 -179.04(11)
C6 N1 C5 C8 -0.29(12)
C3 C4 C5 N1 177.83(10)
C3 C4 C5 C8 -0.75(16)
C5 N1 C6 C7 -0.45(13)
N1 C6 C7 C8 0.98(12)
N1 C6 C7 C10 -175.91(9)
N1 C5 C8 C9 -179.88(9)
C4 C5 C8 C9 -1.02(15)
N1 C5 C8 C7 0.87(11)
C4 C5 C8 C7 179.74(10)
C6 C7 C8 C9 179.80(11)
C10 C7 C8 C9 -3.51(19)
C6 C7 C8 C5 -1.13(11)
C10 C7 C8 C5 175.56(10)
O1 C2 C9 C8 178.17(9)
C3 C2 C9 C8 -1.43(15)
C5 C8 C9 C2 2.07(14)
C7 C8 C9 C2 -178.95(11)
C6 C7 C10 C15 -159.36(10)
C8 C7 C10 C15 24.50(16)
C6 C7 C10 C11 21.27(15)
C8 C7 C10 C11 -154.88(10)
C15 C10 C11 C12 -1.09(15)
C7 C10 C11 C12 178.32(9)
C10 C11 C12 C13 -0.27(15)
C11 C12 C13 C14 0.69(15)
C11 C12 C13 C16 179.85(9)
C12 C13 C14 C15 0.28(15)
C16 C13 C14 C15 -178.85(9)
C13 C14 C15 C10 -1.69(15)
C11 C10 C15 C14 2.06(15)
C7 C10 C15 C14 -177.33(9)
C17 O3 C16 O2 -1.53(14)
C17 O3 C16 C13 177.50(8)
C12 C13 C16 O2 5.35(15)
C14 C13 C16 O2 -175.51(10)
C12 C13 C16 O3 -173.67(8)
C14 C13 C16 O3 5.47(13)

loop_
_cod_related_entry_id
_cod_related_entry_database
_cod_related_entry_code
1 ChemSpider 30657325
